data_4346992
loop_
_publ_author_name
'Mandal, Abhishek'
'Hoque, Md Asmaul'
'Grupp, Anita'
'Paretzki, Alexa'
'Kaim, Wolfgang'
'Lahiri, Goutam Kumar'

_publ_section_title
;
 Analysis of Redox Series of Unsymmetrical
 1,4-Diamido-9,10-anthraquinone-Bridged Diruthenium Compounds.
;
_journal_issue 5
_journal_name_full 'Inorganic chemistry'
_journal_page_first 2146
_journal_page_last 2156
_journal_paper_doi 10.1021/acs.inorgchem.5b02541
_journal_volume 55
_journal_year 2016
_chemical_formula_sum 'C56 H42 Cl2 N12 O10 Ru2'
_chemical_formula_weight 1316.06
_space_group_IT_number 14
_space_group_name_Hall '-P 2ybc'
_space_group_name_H-M_alt 'P 1 21/c 1'
_symmetry_cell_setting monoclinic
_symmetry_space_group_name_H-M 'P 1 21/c 1'
_atom_sites_solution_hydrogens geom
_atom_sites_solution_primary direct
_atom_sites_solution_secondary difmap
_audit_creation_method SHELXL-97
_cell_angle_alpha 90.00
_cell_angle_beta 93.750(6)
_cell_angle_gamma 90.00
_cell_formula_units_Z 4
_cell_length_a 22.355(9)
_cell_length_b 12.053(5)
_cell_length_c 23.122(9)
_cell_measurement_temperature 100(2)
_cell_volume 6217(4)
_computing_structure_refinement 'SHELXL-97 (Sheldrick, 2008)'
_computing_structure_solution 'SHELXS-97 (Sheldrick, 2008)'
_diffrn_ambient_temperature 100(2)
_diffrn_detector_area_resol_mean 7.111
_diffrn_measured_fraction_theta_full 0.998
_diffrn_measured_fraction_theta_max 0.998
_diffrn_measurement_device_type 'Rigaku Saturn724'
_diffrn_measurement_method \w
_diffrn_radiation_monochromator graphite
_diffrn_radiation_source 'fine-focus sealed tube'
_diffrn_radiation_type MoK\a
_diffrn_radiation_wavelength 0.71070
_diffrn_reflns_av_R_equivalents 0.0992
_diffrn_reflns_av_sigmaI/netI 0.0646
_diffrn_reflns_limit_h_max 26
_diffrn_reflns_limit_h_min -26
_diffrn_reflns_limit_k_max 14
_diffrn_reflns_limit_k_min -13
_diffrn_reflns_limit_l_max 27
_diffrn_reflns_limit_l_min -27
_diffrn_reflns_number 72865
_diffrn_reflns_theta_full 25.00
_diffrn_reflns_theta_max 25.00
_diffrn_reflns_theta_min 3.12
_exptl_absorpt_coefficient_mu 0.635
_exptl_absorpt_correction_T_max 0.9751
_exptl_absorpt_correction_T_min 0.8626
_exptl_crystal_colour Purple
_exptl_crystal_density_diffrn 1.406
_exptl_crystal_density_method 'not measured'
_exptl_crystal_description Prism
_exptl_crystal_F_000 2656
_exptl_crystal_size_max 0.24
_exptl_crystal_size_mid 0.23
_exptl_crystal_size_min 0.04
_refine_diff_density_max 1.319
_refine_diff_density_min -0.571
_refine_diff_density_rms 0.129
_refine_ls_extinction_method none
_refine_ls_goodness_of_fit_ref 1.146
_refine_ls_hydrogen_treatment mixed
_refine_ls_matrix_type full
_refine_ls_number_parameters 759
_refine_ls_number_reflns 10929
_refine_ls_number_restraints 85
_refine_ls_restrained_S_all 1.152
_refine_ls_R_factor_all 0.0889
_refine_ls_R_factor_gt 0.0781
_refine_ls_shift/su_max 0.000
_refine_ls_shift/su_mean 0.000
_refine_ls_structure_factor_coef Fsqd
_refine_ls_weighting_details 'calc w=1/[\s^2^(Fo^2^)+(0.0528P)^2^+39.7800P] where P=(Fo^2^+2Fc^2^)/3'
_refine_ls_weighting_scheme calc
_refine_ls_wR_factor_gt 0.1716
_refine_ls_wR_factor_ref 0.1787
_reflns_number_gt 9720
_reflns_number_total 10929
_reflns_threshold_expression >2sigma(I)
_cod_data_source_file ic5b02541_si_005.cif
_cod_data_source_block 5Cl2O8
_cod_database_code 4346992

loop_
_symmetry_equiv_pos_as_xyz
'x, y, z'
'-x, y+1/2, -z+1/2'
'-x, -y, -z'
'x, -y-1/2, z-1/2'

loop_
_atom_site_label
_atom_site_type_symbol
_atom_site_fract_x
_atom_site_fract_y
_atom_site_fract_z
_atom_site_U_iso_or_equiv
_atom_site_adp_type
_atom_site_occupancy
_atom_site_symmetry_multiplicity
_atom_site_calc_flag
_atom_site_refinement_flags
_atom_site_disorder_assembly
_atom_site_disorder_group
Ru2 Ru 0.08512(2) 0.08686(4) 0.34887(2) 0.01660(14) Uani 1 1 d . . .
Ru1 Ru 0.32235(2) -0.10844(5) 0.11603(2) 0.02555(16) Uani 1 1 d . . .
Cl1 Cl 0.14850(7) -0.30567(15) 0.41124(8) 0.0332(4) Uani 1 1 d . . .
Cl2 Cl 0.34545(9) 0.1018(2) 0.38194(13) 0.0595(7) Uani 1 1 d . . .
O8 O 0.3370(4) 0.2112(10) 0.3536(6) 0.075(5) Uani 0.72(2) 1 d PU A 1
O2 O 0.07744(18) 0.0506(4) 0.26237(17) 0.0190(9) Uani 1 1 d . . .
O1 O 0.23210(19) -0.0895(4) 0.10804(18) 0.0247(10) Uani 1 1 d . . .
O5 O 0.1651(3) -0.2113(5) 0.4477(2) 0.0540(16) Uani 1 1 d . . .
O4 O 0.1161(3) -0.2670(5) 0.3598(2) 0.0434(14) Uani 1 1 d . . .
O9 O 0.3899(3) 0.1256(7) 0.4273(4) 0.085(3) Uani 1 1 d . A .
O10 O 0.3696(5) 0.0283(11) 0.3394(6) 0.088(5) Uani 0.71(2) 1 d PU A 1
O6 O 0.1114(3) -0.3783(5) 0.4412(2) 0.0579(18) Uani 1 1 d . . .
O7 O 0.2893(3) 0.0709(6) 0.4040(3) 0.067(2) Uani 1 1 d . A .
O3 O 0.2013(3) -0.3605(6) 0.3964(4) 0.088(3) Uani 1 1 d . . .
N2 N 0.1557(2) -0.0181(4) 0.3539(2) 0.0177(11) Uani 1 1 d . . .
H2 H 0.1670 -0.0405 0.3891 0.021 Uiso 1 1 calc R . .
N12 N 0.0326(2) -0.0431(4) 0.3709(2) 0.0181(11) Uani 1 1 d . . .
N10 N 0.0902(2) 0.0914(4) 0.4350(2) 0.0188(11) Uani 1 1 d . . .
N1 N 0.3118(2) -0.1566(4) 0.1965(2) 0.0217(12) Uani 1 1 d . . .
H1 H 0.3397 -0.2014 0.2118 0.026 Uiso 1 1 calc R . .
N8 N 0.0369(2) 0.2897(4) 0.2983(2) 0.0218(12) Uani 1 1 d . . .
N7 N 0.0219(2) 0.2023(4) 0.3264(2) 0.0186(11) Uani 1 1 d . . .
N9 N 0.1340(2) 0.2215(4) 0.3268(2) 0.0245(12) Uani 1 1 d . . .
N5 N 0.3183(3) -0.2670(6) 0.0824(3) 0.0387(16) Uani 1 1 d . . .
N11 N 0.0703(2) 0.0074(4) 0.4632(2) 0.0225(12) Uani 1 1 d . . .
H11 H 0.0767 -0.0010 0.5009 0.027 Uiso 1 1 calc R . .
N6 N 0.4120(3) -0.1467(7) 0.1290(3) 0.0473(19) Uani 1 1 d . . .
N3 N 0.3304(3) -0.0459(6) 0.0317(3) 0.0417(17) Uani 1 1 d . . .
N4 N 0.3349(3) 0.0565(6) 0.1367(4) 0.056(2) Uani 1 1 d . . .
C6 C 0.1148(3) 0.0021(5) 0.2311(3) 0.0176(13) Uani 1 1 d . . .
C11 C 0.1117(3) -0.0814(5) 0.0745(3) 0.0242(14) Uani 1 1 d . . .
H11A H 0.1383 -0.1092 0.0475 0.029 Uiso 1 1 calc R . .
C2 C 0.2761(3) -0.1611(5) 0.2912(3) 0.0209(13) Uani 1 1 d . . .
H2A H 0.3088 -0.2072 0.3038 0.025 Uiso 1 1 calc R . .
C51 C 0.1224(3) 0.1704(5) 0.4713(3) 0.0237(14) Uani 1 1 d . . .
C44 C -0.1265(3) 0.1276(6) 0.3771(3) 0.0284(15) Uani 1 1 d . . .
H44 H -0.1431 0.1030 0.4116 0.034 Uiso 1 1 calc R . .
C45 C -0.0653(3) 0.1456(5) 0.3764(3) 0.0231(14) Uani 1 1 d . . .
H45 H -0.0397 0.1316 0.4100 0.028 Uiso 1 1 calc R . .
C14 C 0.2139(3) -0.0769(5) 0.2094(3) 0.0162(12) Uani 1 1 d . . .
C42 C -0.1396(3) 0.1816(5) 0.2772(3) 0.0243(14) Uani 1 1 d . . .
H42 H -0.1650 0.1920 0.2431 0.029 Uiso 1 1 calc R . .
C12 C 0.1335(3) -0.0565(5) 0.1312(3) 0.0193(13) Uani 1 1 d . . .
C9 C 0.0125(3) -0.0223(5) 0.0959(3) 0.0237(14) Uani 1 1 d . . .
H9 H -0.0284 -0.0107 0.0840 0.028 Uiso 1 1 calc R . .
C7 C 0.0942(3) -0.0150(5) 0.1707(3) 0.0181(13) Uani 1 1 d . . .
C41 C -0.0787(3) 0.2032(5) 0.2758(3) 0.0198(13) Uani 1 1 d . . .
H41 H -0.0626 0.2301 0.2415 0.024 Uiso 1 1 calc R . .
C40 C -0.0418(3) 0.1845(5) 0.3259(3) 0.0180(13) Uani 1 1 d . . .
C8 C 0.0339(3) 0.0042(5) 0.1523(3) 0.0202(13) Uani 1 1 d . . .
H8 H 0.0075 0.0354 0.1785 0.024 Uiso 1 1 calc R . .
C48 C -0.0254(3) -0.2246(6) 0.4148(3) 0.0305(16) Uani 1 1 d . . .
H48 H -0.0458 -0.2865 0.4297 0.037 Uiso 1 1 calc R . .
C4 C 0.1873(3) -0.0583(5) 0.3127(3) 0.0180(13) Uani 1 1 d . . .
C46 C -0.0010(3) -0.1098(5) 0.3354(3) 0.0231(14) Uani 1 1 d . . .
H46 H -0.0038 -0.0942 0.2950 0.028 Uiso 1 1 calc R . .
C56 C 0.1198(3) 0.2823(5) 0.4554(3) 0.0273(15) Uani 1 1 d . . .
H56 H 0.0961 0.3045 0.4217 0.033 Uiso 1 1 calc R . .
C47 C -0.0314(3) -0.1993(6) 0.3550(3) 0.0279(15) Uani 1 1 d . . .
H47 H -0.0559 -0.2435 0.3291 0.034 Uiso 1 1 calc R . .
C50 C 0.0380(3) -0.0680(5) 0.4282(3) 0.0230(14) Uani 1 1 d . . .
C1 C 0.2688(3) -0.1306(5) 0.2304(3) 0.0203(13) Uani 1 1 d . . .
C10 C 0.0516(3) -0.0657(5) 0.0575(3) 0.0257(14) Uani 1 1 d . . .
H10 H 0.0370 -0.0848 0.0192 0.031 Uiso 1 1 calc R . .
C43 C -0.1639(3) 0.1454(6) 0.3272(3) 0.0300(16) Uani 1 1 d . . .
H43 H -0.2058 0.1327 0.3277 0.036 Uiso 1 1 calc R . .
C13 C 0.1968(3) -0.0727(5) 0.1491(3) 0.0205(13) Uani 1 1 d . . .
C39 C 0.0989(3) 0.3028(5) 0.3006(3) 0.0234(14) Uani 1 1 d . . .
C55 C 0.1517(3) 0.3611(6) 0.4886(3) 0.0357(17) Uani 1 1 d . . .
H55 H 0.1500 0.4371 0.4776 0.043 Uiso 1 1 calc R . .
C5 C 0.1722(3) -0.0408(5) 0.2516(2) 0.0156(12) Uani 1 1 d . . .
C36 C 0.2204(3) 0.3318(6) 0.3107(4) 0.0399(19) Uani 1 1 d . . .
H36 H 0.2628 0.3397 0.3138 0.048 Uiso 1 1 calc R . .
C49 C 0.0100(3) -0.1587(5) 0.4507(3) 0.0272(15) Uani 1 1 d . . .
H49 H 0.0153 -0.1752 0.4909 0.033 Uiso 1 1 calc R . .
C53 C 0.1889(3) 0.2167(7) 0.5550(4) 0.042(2) Uani 1 1 d . . .
H53 H 0.2121 0.1949 0.5890 0.050 Uiso 1 1 calc R . .
C54 C 0.1865(4) 0.3280(7) 0.5385(4) 0.045(2) Uani 1 1 d . . .
H54 H 0.2085 0.3818 0.5611 0.054 Uiso 1 1 calc R . .
C35 C 0.1944(3) 0.2379(6) 0.3316(3) 0.0278(15) Uani 1 1 d . . .
H35 H 0.2193 0.1828 0.3501 0.033 Uiso 1 1 calc R . .
C32 C 0.3587(7) 0.2797(11) 0.1518(8) 0.113(5) Uani 1 1 d . . .
H32 H 0.3710 0.3544 0.1581 0.135 Uiso 1 1 calc R . .
C3 C 0.2389(3) -0.1271(5) 0.3297(3) 0.0203(13) Uani 1 1 d . . .
H3 H 0.2460 -0.1480 0.3691 0.024 Uiso 1 1 calc R . .
C38 C 0.1234(3) 0.4004(6) 0.2789(3) 0.0374(19) Uani 1 1 d . . .
H38 H 0.0984 0.4554 0.2604 0.045 Uiso 1 1 calc R . .
C37 C 0.1851(3) 0.4145(7) 0.2850(4) 0.045(2) Uani 1 1 d . . .
H37 H 0.2029 0.4805 0.2717 0.054 Uiso 1 1 calc R . .
C52 C 0.1566(3) 0.1362(6) 0.5209(3) 0.0355(17) Uani 1 1 d . . .
H52 H 0.1581 0.0601 0.5316 0.043 Uiso 1 1 calc R . .
C18 C 0.3795(8) -0.4302(12) 0.0617(7) 0.118(6) Uani 1 1 d . . .
H18 H 0.4155 -0.4722 0.0654 0.141 Uiso 1 1 calc R . .
C23 C 0.5127(5) -0.1199(13) 0.1675(5) 0.088(4) Uani 1 1 d U . .
H23 H 0.5440 -0.0750 0.1846 0.105 Uiso 1 1 calc R . .
C34 C 0.3324(5) 0.1066(8) 0.1844(5) 0.073(3) Uani 1 1 d . . .
H34 H 0.3207 0.0629 0.2159 0.088 Uiso 1 1 calc R . .
C31 C 0.3560(6) 0.2356(11) 0.0934(7) 0.101(4) Uani 1 1 d . . .
H31 H 0.3629 0.2810 0.0609 0.121 Uiso 1 1 calc R . .
C29 C 0.3402(4) 0.0650(10) 0.0278(4) 0.062(3) Uani 1 1 d . . .
C15 C 0.2736(5) -0.3181(9) 0.0567(4) 0.066(3) Uani 1 1 d . . .
H15 H 0.2354 -0.2834 0.0551 0.079 Uiso 1 1 calc R . .
C16 C 0.2787(6) -0.4216(10) 0.0310(6) 0.089(4) Uani 1 1 d . . .
H16 H 0.2436 -0.4561 0.0141 0.107 Uiso 1 1 calc R . .
C27 C 0.3403(5) 0.0586(18) -0.0728(6) 0.112(6) Uani 1 1 d . . .
H27 H 0.3440 0.0948 -0.1089 0.134 Uiso 1 1 calc R . .
C24 C 0.4517(4) -0.0761(11) 0.1535(4) 0.069(3) Uani 1 1 d U . .
H24 H 0.4415 -0.0015 0.1615 0.083 Uiso 1 1 calc R . .
C20 C 0.4262(4) -0.2557(10) 0.1172(4) 0.072(3) Uani 1 1 d DU . .
C19 C 0.3744(5) -0.3219(10) 0.0881(5) 0.079(3) Uani 1 1 d DU . .
C33 C 0.3446(5) 0.2187(9) 0.1966(6) 0.074(3) Uani 1 1 d . . .
H33 H 0.3428 0.2488 0.2345 0.089 Uiso 1 1 calc R . .
C22 C 0.5211(7) -0.2288(14) 0.1544(6) 0.103(4) Uani 1 1 d U . .
H22 H 0.5601 -0.2583 0.1632 0.123 Uiso 1 1 calc R . .
C30 C 0.3428(4) 0.1233(9) 0.0876(5) 0.068(3) Uani 1 1 d . . .
C26 C 0.3294(5) -0.0549(16) -0.0730(5) 0.105(6) Uani 1 1 d . . .
H26 H 0.3251 -0.0969 -0.1078 0.126 Uiso 1 1 calc R . .
C25 C 0.3252(4) -0.1047(12) -0.0168(4) 0.084(4) Uani 1 1 d . . .
H25 H 0.3184 -0.1823 -0.0144 0.101 Uiso 1 1 calc R . .
C28 C 0.3457(5) 0.1202(13) -0.0240(6) 0.101(5) Uani 1 1 d . . .
H28 H 0.3530 0.1978 -0.0251 0.121 Uiso 1 1 calc R . .
C21 C 0.4809(7) -0.2967(15) 0.1309(6) 0.111(5) Uani 1 1 d U . .
H21 H 0.4902 -0.3722 0.1238 0.133 Uiso 1 1 calc R . .
C17 C 0.3268(7) -0.4700(12) 0.0295(7) 0.113(6) Uani 1 1 d . . .
H17 H 0.3292 -0.5351 0.0066 0.136 Uiso 1 1 calc R . .
O8A O 0.3350(11) 0.136(3) 0.3272(11) 0.062(9) Uani 0.28(2) 1 d PU A 2
O10A O 0.3642(17) -0.020(3) 0.3891(19) 0.123(15) Uani 0.29(2) 1 d PU A 2

loop_
_atom_site_aniso_label
_atom_site_aniso_U_11
_atom_site_aniso_U_22
_atom_site_aniso_U_33
_atom_site_aniso_U_23
_atom_site_aniso_U_13
_atom_site_aniso_U_12
Ru2 0.0172(3) 0.0165(3) 0.0162(3) 0.00060(19) 0.00217(19) 0.0026(2)
Ru1 0.0183(3) 0.0346(3) 0.0246(3) -0.0001(2) 0.0077(2) -0.0032(2)
Cl1 0.0255(8) 0.0387(10) 0.0356(10) 0.0164(8) 0.0027(7) -0.0010(8)
Cl2 0.0287(10) 0.0496(14) 0.098(2) 0.0032(13) -0.0104(11) -0.0006(10)
O8 0.054(6) 0.064(7) 0.106(8) 0.029(6) 0.005(5) 0.004(5)
O2 0.016(2) 0.025(2) 0.017(2) 0.0025(18) 0.0059(17) 0.0014(18)
O1 0.022(2) 0.031(3) 0.022(2) 0.0015(19) 0.0036(18) 0.005(2)
O5 0.059(4) 0.069(4) 0.032(3) 0.007(3) -0.010(3) -0.017(3)
O4 0.058(4) 0.048(3) 0.023(3) 0.004(2) -0.002(2) 0.010(3)
O9 0.047(4) 0.090(6) 0.114(6) 0.022(5) -0.027(4) -0.025(4)
O10 0.065(6) 0.093(8) 0.108(9) -0.021(6) 0.014(5) 0.003(5)
O6 0.056(4) 0.075(4) 0.042(3) 0.027(3) 0.000(3) -0.030(3)
O7 0.033(3) 0.071(5) 0.093(5) 0.035(4) -0.014(3) -0.012(3)
O3 0.041(4) 0.059(5) 0.165(8) 0.031(5) 0.023(4) 0.017(3)
N2 0.018(3) 0.015(3) 0.021(3) 0.005(2) 0.002(2) 0.006(2)
N12 0.021(3) 0.017(3) 0.017(3) 0.001(2) 0.005(2) 0.005(2)
N10 0.019(3) 0.012(3) 0.025(3) -0.001(2) 0.002(2) 0.009(2)
N1 0.014(3) 0.024(3) 0.027(3) -0.005(2) 0.003(2) 0.003(2)
N8 0.024(3) 0.021(3) 0.021(3) 0.002(2) -0.003(2) -0.005(2)
N7 0.019(3) 0.018(3) 0.018(3) -0.004(2) -0.003(2) 0.003(2)
N9 0.022(3) 0.023(3) 0.028(3) 0.003(2) -0.001(2) -0.005(2)
N5 0.026(3) 0.056(4) 0.036(4) -0.022(3) 0.013(3) -0.006(3)
N11 0.033(3) 0.023(3) 0.012(3) 0.004(2) 0.006(2) 0.002(2)
N6 0.024(3) 0.086(6) 0.032(4) 0.011(4) 0.008(3) 0.008(4)
N3 0.020(3) 0.067(5) 0.038(4) 0.016(3) 0.003(3) -0.009(3)
N4 0.061(5) 0.044(4) 0.067(5) 0.001(4) 0.027(4) -0.022(4)
C6 0.024(3) 0.010(3) 0.020(3) 0.004(2) 0.006(3) -0.001(3)
C11 0.030(4) 0.024(3) 0.020(3) 0.002(3) 0.010(3) -0.005(3)
C2 0.020(3) 0.018(3) 0.025(3) 0.005(3) 0.003(3) 0.003(3)
C51 0.025(3) 0.023(3) 0.024(3) 0.001(3) 0.006(3) 0.002(3)
C44 0.029(4) 0.029(4) 0.028(4) 0.003(3) 0.012(3) 0.009(3)
C45 0.027(3) 0.021(3) 0.022(3) 0.001(3) 0.002(3) 0.007(3)
C14 0.018(3) 0.008(3) 0.024(3) -0.002(2) 0.007(2) -0.003(2)
C42 0.021(3) 0.021(3) 0.031(4) -0.006(3) -0.001(3) 0.003(3)
C12 0.023(3) 0.018(3) 0.017(3) 0.004(2) 0.005(2) -0.001(3)
C9 0.020(3) 0.028(4) 0.023(3) 0.006(3) -0.003(3) -0.003(3)
C7 0.022(3) 0.014(3) 0.018(3) 0.006(2) 0.002(2) -0.002(3)
C41 0.027(3) 0.016(3) 0.018(3) 0.002(2) 0.007(3) 0.007(3)
C40 0.016(3) 0.021(3) 0.018(3) -0.005(2) 0.001(2) 0.002(3)
C8 0.022(3) 0.014(3) 0.025(3) -0.002(3) 0.006(3) -0.001(3)
C48 0.038(4) 0.022(4) 0.034(4) 0.002(3) 0.017(3) -0.008(3)
C4 0.019(3) 0.012(3) 0.024(3) 0.001(2) 0.007(2) -0.002(2)
C46 0.022(3) 0.024(4) 0.024(3) -0.002(3) 0.004(3) 0.006(3)
C56 0.033(4) 0.021(4) 0.028(4) -0.006(3) 0.010(3) 0.000(3)
C47 0.026(3) 0.025(4) 0.032(4) -0.007(3) 0.001(3) 0.001(3)
C50 0.029(3) 0.018(3) 0.023(3) 0.002(3) 0.007(3) 0.005(3)
C1 0.021(3) 0.018(3) 0.022(3) -0.003(3) 0.002(3) -0.002(3)
C10 0.026(3) 0.023(4) 0.028(4) 0.001(3) 0.001(3) 0.002(3)
C43 0.021(3) 0.025(4) 0.044(4) -0.002(3) 0.002(3) 0.004(3)
C13 0.022(3) 0.016(3) 0.024(3) -0.004(3) 0.006(3) -0.005(3)
C39 0.028(3) 0.020(3) 0.022(3) 0.007(3) -0.003(3) 0.001(3)
C55 0.043(4) 0.025(4) 0.040(4) -0.003(3) 0.013(3) -0.001(3)
C5 0.016(3) 0.016(3) 0.015(3) 0.001(2) 0.002(2) -0.002(2)
C36 0.019(4) 0.038(4) 0.062(5) 0.012(4) -0.002(3) -0.003(3)
C49 0.047(4) 0.020(3) 0.016(3) -0.003(3) 0.009(3) 0.004(3)
C53 0.033(4) 0.047(5) 0.044(5) -0.013(4) -0.013(3) 0.002(4)
C54 0.038(4) 0.046(5) 0.051(5) -0.020(4) -0.001(4) -0.011(4)
C35 0.024(3) 0.028(4) 0.031(4) 0.008(3) -0.005(3) 0.002(3)
C32 0.102(11) 0.060(8) 0.180(17) -0.027(10) 0.038(11) -0.006(8)
C3 0.023(3) 0.021(3) 0.018(3) 0.002(3) 0.005(3) -0.001(3)
C38 0.031(4) 0.029(4) 0.051(5) 0.023(3) -0.010(3) -0.002(3)
C37 0.029(4) 0.034(4) 0.073(6) 0.030(4) -0.001(4) -0.011(3)
C52 0.034(4) 0.031(4) 0.040(4) 0.000(3) -0.007(3) 0.007(3)
C18 0.145(14) 0.091(10) 0.120(12) -0.026(9) 0.031(11) 0.067(10)
C23 0.059(6) 0.140(8) 0.062(6) 0.008(6) -0.016(5) -0.022(6)
C34 0.067(7) 0.055(6) 0.102(9) -0.036(6) 0.044(6) -0.035(5)
C31 0.111(11) 0.056(8) 0.137(13) 0.019(8) 0.019(10) -0.009(7)
C29 0.031(5) 0.099(8) 0.056(6) 0.038(6) -0.003(4) -0.006(5)
C15 0.073(7) 0.061(7) 0.066(7) -0.017(5) 0.022(5) 0.006(6)
C16 0.097(9) 0.062(7) 0.111(10) -0.051(7) 0.020(8) 0.004(7)
C27 0.046(7) 0.23(2) 0.062(8) 0.044(11) -0.010(6) -0.027(10)
C24 0.026(4) 0.115(7) 0.067(6) 0.008(5) 0.007(4) -0.019(5)
C20 0.056(6) 0.119(10) 0.044(5) 0.007(6) 0.012(5) 0.053(7)
C19 0.070(7) 0.101(9) 0.069(7) -0.017(6) 0.030(6) 0.026(7)
C33 0.084(8) 0.048(6) 0.094(9) -0.021(6) 0.028(7) -0.027(6)
C22 0.077(7) 0.131(9) 0.104(8) -0.008(7) 0.031(6) 0.018(7)
C30 0.047(6) 0.066(7) 0.091(8) 0.025(6) 0.008(5) -0.005(5)
C26 0.054(7) 0.215(18) 0.047(7) -0.018(9) 0.006(5) -0.066(9)
C25 0.048(6) 0.156(12) 0.048(6) -0.023(7) 0.004(5) -0.032(7)
C28 0.058(7) 0.138(12) 0.104(11) 0.084(10) -0.012(7) -0.022(7)
C21 0.093(8) 0.137(9) 0.103(8) -0.017(7) 0.010(6) 0.038(7)
C17 0.106(11) 0.106(11) 0.129(13) -0.092(10) 0.013(9) 0.004(9)
O8A 0.062(9) 0.062(10) 0.062(9) 0.0002(10) 0.0039(12) 0.0000(10)
O10A 0.123(15) 0.123(15) 0.123(15) 0.0000(10) 0.0080(14) 0.0001(10)

loop_
_atom_type_symbol
_atom_type_description
_atom_type_scat_dispersion_real
_atom_type_scat_dispersion_imag
_atom_type_scat_source
C C 0.0033 0.0016 'International Tables Vol C Tables 4.2.6.8 and 6.1.1.4'
H H 0.0000 0.0000 'International Tables Vol C Tables 4.2.6.8 and 6.1.1.4'
Cl Cl 0.1484 0.1585 'International Tables Vol C Tables 4.2.6.8 and 6.1.1.4'
N N 0.0061 0.0033 'International Tables Vol C Tables 4.2.6.8 and 6.1.1.4'
O O 0.0106 0.0060 'International Tables Vol C Tables 4.2.6.8 and 6.1.1.4'
Ru Ru -1.2594 0.8363 'International Tables Vol C Tables 4.2.6.8 and 6.1.1.4'

loop_
_geom_angle_atom_site_label_1
_geom_angle_atom_site_label_2
_geom_angle_atom_site_label_3
_geom_angle
N10 Ru2 N2 88.1(2)
N10 Ru2 N7 103.36(19)
N2 Ru2 N7 166.9(2)
N10 Ru2 N9 103.4(2)
N2 Ru2 N9 94.8(2)
N7 Ru2 N9 76.5(2)
N10 Ru2 N12 76.5(2)
N2 Ru2 N12 88.0(2)
N7 Ru2 N12 100.8(2)
N9 Ru2 N12 177.2(2)
N10 Ru2 O2 169.12(19)
N2 Ru2 O2 86.41(18)
N7 Ru2 O2 83.31(18)
N9 Ru2 O2 86.42(19)
N12 Ru2 O2 93.87(18)
N1 Ru1 O1 86.56(19)
N1 Ru1 N4 95.0(3)
O1 Ru1 N4 91.9(3)
N1 Ru1 N6 88.4(2)
O1 Ru1 N6 172.7(3)
N4 Ru1 N6 93.8(3)
N1 Ru1 N5 94.4(2)
O1 Ru1 N5 92.9(2)
N4 Ru1 N5 169.6(3)
N6 Ru1 N5 82.2(3)
N1 Ru1 N3 175.7(3)
O1 Ru1 N3 91.2(2)
N4 Ru1 N3 81.4(3)
N6 Ru1 N3 94.2(2)
N5 Ru1 N3 89.3(3)
O3 Cl1 O6 110.8(4)
O3 Cl1 O4 109.7(4)
O6 Cl1 O4 109.1(3)
O3 Cl1 O5 108.7(4)
O6 Cl1 O5 109.6(4)
O4 Cl1 O5 108.9(3)
O8A Cl2 O9 134.7(12)
O8A Cl2 O7 108.3(11)
O9 Cl2 O7 112.0(5)
O8A Cl2 O10 66.3(14)
O9 Cl2 O10 110.4(6)
O7 Cl2 O10 117.0(6)
O8A Cl2 O8 45.2(12)
O9 Cl2 O8 102.1(6)
O7 Cl2 O8 107.4(5)
O10 Cl2 O8 106.6(8)
O8A Cl2 O10A 115(2)
O9 Cl2 O10A 86.7(15)
O7 Cl2 O10A 87.2(15)
O10 Cl2 O10A 51.5(15)
O8 Cl2 O10A 158.1(18)
C6 O2 Ru2 129.3(4)
C13 O1 Ru1 127.1(4)
C4 N2 Ru2 130.1(4)
C4 N2 H2 114.9
Ru2 N2 H2 114.9
C46 N12 C50 118.4(5)
C46 N12 Ru2 127.9(4)
C50 N12 Ru2 113.4(4)
N11 N10 C51 113.6(5)
N11 N10 Ru2 118.8(4)
C51 N10 Ru2 126.8(4)
C1 N1 Ru1 128.7(4)
C1 N1 H1 115.7
Ru1 N1 H1 115.7
N7 N8 C39 111.4(5)
N8 N7 C40 114.0(5)
N8 N7 Ru2 119.2(4)
C40 N7 Ru2 125.0(4)
C35 N9 C39 117.8(5)
C35 N9 Ru2 129.8(4)
C39 N9 Ru2 112.3(4)
C15 N5 C19 118.4(8)
C15 N5 Ru1 129.1(6)
C19 N5 Ru1 112.5(6)
N10 N11 C50 113.6(5)
N10 N11 H11 123.2
C50 N11 H11 123.2
C24 N6 C20 122.5(8)
C24 N6 Ru1 122.3(7)
C20 N6 Ru1 114.7(6)
C25 N3 C29 118.3(9)
C25 N3 Ru1 125.7(8)
C29 N3 Ru1 116.0(6)
C34 N4 C30 116.4(9)
C34 N4 Ru1 130.6(7)
C30 N4 Ru1 112.8(7)
O2 C6 C5 125.6(5)
O2 C6 C7 115.3(5)
C5 C6 C7 119.0(5)
C10 C11 C12 120.4(6)
C10 C11 H11A 119.8
C12 C11 H11A 119.8
C3 C2 C1 122.4(6)
C3 C2 H2A 118.8
C1 C2 H2A 118.8
C56 C51 C52 120.8(6)
C56 C51 N10 118.5(6)
C52 C51 N10 120.7(6)
C45 C44 C43 120.3(6)
C45 C44 H44 119.8
C43 C44 H44 119.8
C44 C45 C40 119.2(6)
C44 C45 H45 120.4
C40 C45 H45 120.4
C13 C14 C1 120.9(5)
C13 C14 C5 120.1(5)
C1 C14 C5 118.4(5)
C43 C42 C41 121.3(6)
C43 C42 H42 119.4
C41 C42 H42 119.4
C7 C12 C11 119.5(6)
C7 C12 C13 120.1(5)
C11 C12 C13 120.4(6)
C10 C9 C8 119.6(6)
C10 C9 H9 120.2
C8 C9 H9 120.2
C12 C7 C8 119.5(6)
C12 C7 C6 120.2(5)
C8 C7 C6 120.2(5)
C42 C41 C40 118.6(6)
C42 C41 H41 120.7
C40 C41 H41 120.7
C45 C40 C41 121.0(6)
C45 C40 N7 118.1(5)
C41 C40 N7 120.9(5)
C9 C8 C7 120.4(6)
C9 C8 H8 119.8
C7 C8 H8 119.8
C49 C48 C47 118.9(6)
C49 C48 H48 120.5
C47 C48 H48 120.5
N2 C4 C5 123.5(5)
N2 C4 C3 118.0(5)
C5 C4 C3 118.4(5)
N12 C46 C47 122.6(6)
N12 C46 H46 118.7
C47 C46 H46 118.7
C55 C56 C51 120.2(7)
C55 C56 H56 119.9
C51 C56 H56 119.9
C46 C47 C48 118.6(6)
C46 C47 H47 120.7
C48 C47 H47 120.7
N12 C50 C49 122.0(6)
N12 C50 N11 115.8(5)
C49 C50 N11 122.1(6)
N1 C1 C14 123.1(6)
N1 C1 C2 118.3(6)
C14 C1 C2 118.6(5)
C11 C10 C9 120.5(6)
C11 C10 H10 119.7
C9 C10 H10 119.7
C42 C43 C44 119.6(6)
C42 C43 H43 120.2
C44 C43 H43 120.2
O1 C13 C14 125.3(6)
O1 C13 C12 116.2(5)
C14 C13 C12 118.3(5)
N9 C39 N8 118.3(5)
N9 C39 C38 122.1(6)
N8 C39 C38 119.5(6)
C56 C55 C54 119.7(7)
C56 C55 H55 120.2
C54 C55 H55 120.2
C6 C5 C4 121.3(5)
C6 C5 C14 119.0(5)
C4 C5 C14 119.4(5)
C35 C36 C37 120.1(7)
C35 C36 H36 120.0
C37 C36 H36 120.0
C48 C49 C50 119.4(6)
C48 C49 H49 120.3
C50 C49 H49 120.3
C54 C53 C52 119.8(7)
C54 C53 H53 120.1
C52 C53 H53 120.1
C53 C54 C55 120.4(7)
C53 C54 H54 119.8
C55 C54 H54 119.8
N9 C35 C36 122.1(6)
N9 C35 H35 118.9
C36 C35 H35 118.9
C33 C32 C31 121.9(13)
C33 C32 H32 119.1
C31 C32 H32 119.1
C2 C3 C4 121.3(6)
C2 C3 H3 119.4
C4 C3 H3 119.4
C37 C38 C39 118.3(6)
C37 C38 H38 120.9
C39 C38 H38 120.9
C36 C37 C38 119.5(7)
C36 C37 H37 120.2
C38 C37 H37 120.2
C51 C52 C53 119.0(7)
C51 C52 H52 120.5
C53 C52 H52 120.5
C17 C18 C19 115.9(12)
C17 C18 H18 122.0
C19 C18 H18 122.0
C22 C23 C24 115.7(12)
C22 C23 H23 122.2
C24 C23 H23 122.2
N4 C34 C33 128.2(11)
N4 C34 H34 115.9
C33 C34 H34 115.9
C30 C31 C32 116.3(13)
C30 C31 H31 121.9
C32 C31 H31 121.9
N3 C29 C28 123.8(12)
N3 C29 C30 112.5(8)
C28 C29 C30 123.7(12)
N5 C15 C16 123.0(11)
N5 C15 H15 118.5
C16 C15 H15 118.5
C17 C16 C15 122.4(13)
C17 C16 H16 118.8
C15 C16 H16 118.8
C28 C27 C26 123.4(13)
C28 C27 H27 118.3
C26 C27 H27 118.3
N6 C24 C23 116.5(11)
N6 C24 H24 121.8
C23 C24 H24 121.8
C21 C20 N6 121.5(12)
C21 C20 C19 124.6(13)
N6 C20 C19 114.0(8)
N5 C19 C18 118.4(11)
N5 C19 C20 116.0(9)
C18 C19 C20 125.4(11)
C32 C33 C34 115.4(12)
C32 C33 H33 122.3
C34 C33 H33 122.3
C21 C22 C23 126.5(15)
C21 C22 H22 116.8
C23 C22 H22 116.8
C31 C30 N4 121.0(12)
C31 C30 C29 121.6(11)
N4 C30 C29 117.3(9)
C27 C26 C25 115.4(12)
C27 C26 H26 122.3
C25 C26 H26 122.3
N3 C25 C26 122.3(13)
N3 C25 H25 118.9
C26 C25 H25 118.9
C27 C28 C29 116.8(14)
C27 C28 H28 121.6
C29 C28 H28 121.6
C22 C21 C20 117.4(16)
C22 C21 H21 121.3
C20 C21 H21 121.3
C16 C17 C18 121.1(11)
C16 C17 H17 119.4
C18 C17 H17 119.4

loop_
_geom_bond_atom_site_label_1
_geom_bond_atom_site_label_2
_geom_bond_distance
Ru2 N10 1.988(5)
Ru2 N2 2.020(5)
Ru2 N7 2.027(5)
Ru2 N9 2.040(5)
Ru2 N12 2.043(5)
Ru2 O2 2.043(4)
Ru1 N1 1.978(5)
Ru1 O1 2.027(4)
Ru1 N4 2.059(7)
Ru1 N6 2.060(6)
Ru1 N5 2.063(6)
Ru1 N3 2.109(6)
Cl1 O3 1.413(7)
Cl1 O6 1.418(5)
Cl1 O4 1.429(5)
Cl1 O5 1.450(6)
Cl2 O8A 1.34(2)
Cl2 O9 1.426(7)
Cl2 O7 1.434(7)
Cl2 O10 1.453(12)
Cl2 O8 1.479(10)
Cl2 O10A 1.54(4)
O2 C6 1.281(7)
O1 C13 1.288(7)
N2 C4 1.313(8)
N2 H2 0.8800
N12 C46 1.343(8)
N12 C50 1.356(8)
N10 N11 1.299(7)
N10 C51 1.431(8)
N1 C1 1.318(8)
N1 H1 0.8800
N8 N7 1.293(7)
N8 C39 1.393(8)
N7 C40 1.439(7)
N9 C35 1.361(8)
N9 C39 1.372(8)
N5 C15 1.286(12)
N5 C19 1.416(12)
N11 C50 1.387(8)
N11 H11 0.8800
N6 C24 1.329(12)
N6 C20 1.383(13)
N3 C25 1.325(12)
N3 C29 1.358(13)
N4 C34 1.262(12)
N4 C30 1.412(12)
C6 C5 1.434(8)
C6 C7 1.458(8)
C11 C10 1.389(9)
C11 C12 1.402(9)
C11 H11A 0.9500
C2 C3 1.322(9)
C2 C1 1.453(9)
C2 H2A 0.9500
C51 C56 1.398(9)
C51 C52 1.398(9)
C44 C45 1.387(9)
C44 C43 1.395(10)
C44 H44 0.9500
C45 C40 1.392(9)
C45 H45 0.9500
C14 C13 1.423(9)
C14 C1 1.441(8)
C14 C5 1.459(8)
C42 C43 1.380(10)
C42 C41 1.387(9)
C42 H42 0.9500
C12 C7 1.399(9)
C12 C13 1.462(8)
C9 C10 1.389(9)
C9 C8 1.396(9)
C9 H9 0.9500
C7 C8 1.405(8)
C41 C40 1.395(8)
C41 H41 0.9500
C8 H8 0.9500
C48 C49 1.366(10)
C48 C47 1.412(10)
C48 H48 0.9500
C4 C5 1.448(8)
C4 C3 1.453(9)
C46 C47 1.368(9)
C46 H46 0.9500
C56 C55 1.389(10)
C56 H56 0.9500
C47 H47 0.9500
C50 C49 1.379(9)
C10 H10 0.9500
C43 H43 0.9500
C39 C38 1.404(9)
C55 C54 1.407(11)
C55 H55 0.9500
C36 C35 1.375(10)
C36 C37 1.382(10)
C36 H36 0.9500
C49 H49 0.9500
C53 C54 1.394(12)
C53 C52 1.418(10)
C53 H53 0.9500
C54 H54 0.9500
C35 H35 0.9500
C32 C33 1.327(18)
C32 C31 1.45(2)
C32 H32 0.9500
C3 H3 0.9500
C38 C37 1.387(10)
C38 H38 0.9500
C37 H37 0.9500
C52 H52 0.9500
C18 C17 1.43(2)
C18 C19 1.448(16)
C18 H18 0.9500
C23 C22 1.363(18)
C23 C24 1.478(15)
C23 H23 0.9500
C34 C33 1.404(13)
C34 H34 0.9500
C31 C30 1.390(16)
C31 H31 0.9500
C29 C28 1.382(14)
C29 C30 1.550(16)
C15 C16 1.388(13)
C15 H15 0.9500
C16 C17 1.227(17)
C16 H16 0.9500
C27 C28 1.35(2)
C27 C26 1.39(2)
C27 H27 0.9500
C24 H24 0.9500
C20 C21 1.337(15)
C20 C19 1.526(13)
C33 H33 0.9500
C22 C21 1.308(19)
C22 H22 0.9500
C26 C25 1.440(17)
C26 H26 0.9500
C25 H25 0.9500
C28 H28 0.9500
C21 H21 0.9500
C17 H17 0.9500

loop_
_geom_torsion_atom_site_label_1
_geom_torsion_atom_site_label_2
_geom_torsion_atom_site_label_3
_geom_torsion_atom_site_label_4
_geom_torsion
N10 Ru2 O2 C6 -73.6(11)
N2 Ru2 O2 C6 -13.8(5)
N7 Ru2 O2 C6 158.0(5)
N9 Ru2 O2 C6 81.2(5)
N12 Ru2 O2 C6 -101.6(5)
N1 Ru1 O1 C13 24.1(5)
N4 Ru1 O1 C13 -70.8(5)
N6 Ru1 O1 C13 70(2)
N5 Ru1 O1 C13 118.4(5)
N3 Ru1 O1 C13 -152.2(5)
N10 Ru2 N2 C4 -173.0(5)
N7 Ru2 N2 C4 -22.1(12)
N9 Ru2 N2 C4 -69.7(5)
N12 Ru2 N2 C4 110.4(5)
O2 Ru2 N2 C4 16.4(5)
N10 Ru2 N12 C46 175.4(5)
N2 Ru2 N12 C46 -96.1(5)
N7 Ru2 N12 C46 74.0(5)
N9 Ru2 N12 C46 86(4)
O2 Ru2 N12 C46 -9.9(5)
N10 Ru2 N12 C50 -11.1(4)
N2 Ru2 N12 C50 77.4(4)
N7 Ru2 N12 C50 -112.5(4)
N9 Ru2 N12 C50 -100(4)
O2 Ru2 N12 C50 163.6(4)
N2 Ru2 N10 N11 -76.2(4)
N7 Ru2 N10 N11 110.4(4)
N9 Ru2 N10 N11 -170.6(4)
N12 Ru2 N10 N11 12.2(4)
O2 Ru2 N10 N11 -16.6(12)
N2 Ru2 N10 C51 93.1(5)
N7 Ru2 N10 C51 -80.4(5)
N9 Ru2 N10 C51 -1.4(5)
N12 Ru2 N10 C51 -178.5(5)
O2 Ru2 N10 C51 152.6(8)
O1 Ru1 N1 C1 -26.6(5)
N4 Ru1 N1 C1 65.0(6)
N6 Ru1 N1 C1 158.7(6)
N5 Ru1 N1 C1 -119.2(5)
N3 Ru1 N1 C1 32(3)
C39 N8 N7 C40 179.7(5)
C39 N8 N7 Ru2 -15.0(6)
N10 Ru2 N7 N8 115.7(4)
N2 Ru2 N7 N8 -34.4(11)
N9 Ru2 N7 N8 14.9(4)
N12 Ru2 N7 N8 -165.7(4)
O2 Ru2 N7 N8 -73.0(4)
N10 Ru2 N7 C40 -80.8(5)
N2 Ru2 N7 C40 129.2(8)
N9 Ru2 N7 C40 178.4(5)
N12 Ru2 N7 C40 -2.2(5)
O2 Ru2 N7 C40 90.5(4)
N10 Ru2 N9 C35 72.4(6)
N2 Ru2 N9 C35 -16.7(6)
N7 Ru2 N9 C35 173.2(6)
N12 Ru2 N9 C35 161(4)
O2 Ru2 N9 C35 -102.8(6)
N10 Ru2 N9 C39 -111.5(4)
N2 Ru2 N9 C39 159.4(4)
N7 Ru2 N9 C39 -10.7(4)
N12 Ru2 N9 C39 -23(4)
O2 Ru2 N9 C39 73.3(4)
N1 Ru1 N5 C15 98.2(8)
O1 Ru1 N5 C15 11.4(8)
N4 Ru1 N5 C15 -106.0(17)
N6 Ru1 N5 C15 -174.1(8)
N3 Ru1 N5 C15 -79.7(8)
N1 Ru1 N5 C19 -84.1(7)
O1 Ru1 N5 C19 -170.9(6)
N4 Ru1 N5 C19 71.7(19)
N6 Ru1 N5 C19 3.6(6)
N3 Ru1 N5 C19 98.0(7)
C51 N10 N11 C50 178.7(5)
Ru2 N10 N11 C50 -10.7(7)
N1 Ru1 N6 C24 -84.6(7)
O1 Ru1 N6 C24 -130.4(18)
N4 Ru1 N6 C24 10.4(7)
N5 Ru1 N6 C24 -179.3(7)
N3 Ru1 N6 C24 92.0(7)
N1 Ru1 N6 C20 87.6(6)
O1 Ru1 N6 C20 42(2)
N4 Ru1 N6 C20 -177.4(6)
N5 Ru1 N6 C20 -7.1(6)
N3 Ru1 N6 C20 -95.8(6)
N1 Ru1 N3 C25 -144(3)
O1 Ru1 N3 C25 -85.7(7)
N4 Ru1 N3 C25 -177.4(8)
N6 Ru1 N3 C25 89.4(7)
N5 Ru1 N3 C25 7.3(7)
N1 Ru1 N3 C29 34(3)
O1 Ru1 N3 C29 92.4(6)
N4 Ru1 N3 C29 0.7(6)
N6 Ru1 N3 C29 -92.5(6)
N5 Ru1 N3 C29 -174.7(6)
N1 Ru1 N4 C34 -4.1(10)
O1 Ru1 N4 C34 82.7(10)
N6 Ru1 N4 C34 -92.7(10)
N5 Ru1 N4 C34 -159.8(14)
N3 Ru1 N4 C34 173.6(10)
N1 Ru1 N4 C30 -178.4(6)
O1 Ru1 N4 C30 -91.6(6)
N6 Ru1 N4 C30 93.0(7)
N5 Ru1 N4 C30 26(2)
N3 Ru1 N4 C30 -0.7(6)
Ru2 O2 C6 C5 1.3(9)
Ru2 O2 C6 C7 177.5(4)
N11 N10 C51 C56 -148.1(6)
Ru2 N10 C51 C56 42.2(8)
N11 N10 C51 C52 33.1(8)
Ru2 N10 C51 C52 -136.6(6)
C43 C44 C45 C40 1.7(10)
C10 C11 C12 C7 -0.4(9)
C10 C11 C12 C13 -179.7(6)
C11 C12 C7 C8 -1.8(9)
C13 C12 C7 C8 177.5(5)
C11 C12 C7 C6 174.6(5)
C13 C12 C7 C6 -6.0(9)
O2 C6 C7 C12 173.3(5)
C5 C6 C7 C12 -10.2(8)
O2 C6 C7 C8 -10.2(8)
C5 C6 C7 C8 166.3(5)
C43 C42 C41 C40 1.8(9)
C44 C45 C40 C41 -1.4(9)
C44 C45 C40 N7 -179.9(6)
C42 C41 C40 C45 -0.3(9)
C42 C41 C40 N7 178.1(5)
N8 N7 C40 C45 -141.3(6)
Ru2 N7 C40 C45 54.5(7)
N8 N7 C40 C41 40.3(8)
Ru2 N7 C40 C41 -124.0(5)
C10 C9 C8 C7 -1.4(9)
C12 C7 C8 C9 2.7(9)
C6 C7 C8 C9 -173.7(6)
Ru2 N2 C4 C5 -6.5(9)
Ru2 N2 C4 C3 175.8(4)
C50 N12 C46 C47 2.3(9)
Ru2 N12 C46 C47 175.5(5)
C52 C51 C56 C55 0.6(10)
N10 C51 C56 C55 -178.3(6)
N12 C46 C47 C48 -2.3(10)
C49 C48 C47 C46 0.4(10)
C46 N12 C50 C49 -0.4(9)
Ru2 N12 C50 C49 -174.5(5)
C46 N12 C50 N11 -176.4(5)
Ru2 N12 C50 N11 9.4(7)
N10 N11 C50 N12 0.3(8)
N10 N11 C50 C49 -175.7(6)
Ru1 N1 C1 C14 12.6(9)
Ru1 N1 C1 C2 -169.7(4)
C13 C14 C1 N1 15.2(9)
C5 C14 C1 N1 -173.3(6)
C13 C14 C1 C2 -162.5(6)
C5 C14 C1 C2 9.0(8)
C3 C2 C1 N1 171.7(6)
C3 C2 C1 C14 -10.4(9)
C12 C11 C10 C9 1.8(10)
C8 C9 C10 C11 -0.9(10)
C41 C42 C43 C44 -1.5(10)
C45 C44 C43 C42 -0.3(10)
Ru1 O1 C13 C14 -7.8(9)
Ru1 O1 C13 C12 177.1(4)
C1 C14 C13 O1 -17.5(9)
C5 C14 C13 O1 171.2(6)
C1 C14 C13 C12 157.4(6)
C5 C14 C13 C12 -13.9(8)
C7 C12 C13 O1 -166.5(6)
C11 C12 C13 O1 12.8(9)
C7 C12 C13 C14 18.1(8)
C11 C12 C13 C14 -162.6(6)
C35 N9 C39 N8 -176.5(6)
Ru2 N9 C39 N8 6.9(7)
C35 N9 C39 C38 0.2(10)
Ru2 N9 C39 C38 -176.4(6)
N7 N8 C39 N9 4.8(8)
N7 N8 C39 C38 -172.0(6)
C51 C56 C55 C54 -0.3(11)
O2 C6 C5 C4 15.9(9)
C7 C6 C5 C4 -160.2(5)
O2 C6 C5 C14 -169.7(5)
C7 C6 C5 C14 14.2(8)
N2 C4 C5 C6 -13.2(9)
C3 C4 C5 C6 164.5(5)
N2 C4 C5 C14 172.4(5)
C3 C4 C5 C14 -9.8(8)
C13 C14 C5 C6 -2.1(8)
C1 C14 C5 C6 -173.6(5)
C13 C14 C5 C4 172.4(5)
C1 C14 C5 C4 0.9(8)
C47 C48 C49 C50 1.4(10)
N12 C50 C49 C48 -1.4(10)
N11 C50 C49 C48 174.3(6)
C52 C53 C54 C55 0.7(12)
C56 C55 C54 C53 -0.3(12)
C39 N9 C35 C36 -0.7(10)
Ru2 N9 C35 C36 175.2(6)
C37 C36 C35 N9 1.7(12)
C1 C2 C3 C4 1.3(10)
N2 C4 C3 C2 -173.2(6)
C5 C4 C3 C2 8.9(9)
N9 C39 C38 C37 -0.8(12)
N8 C39 C38 C37 175.9(7)
C35 C36 C37 C38 -2.2(14)
C39 C38 C37 C36 1.7(13)
C56 C51 C52 C53 -0.2(11)
N10 C51 C52 C53 178.6(6)
C54 C53 C52 C51 -0.4(12)
C30 N4 C34 C33 -9.7(17)
Ru1 N4 C34 C33 176.2(9)
C33 C32 C31 C30 -5(2)
C25 N3 C29 C28 -0.9(13)
Ru1 N3 C29 C28 -179.0(8)
C25 N3 C29 C30 177.7(8)
Ru1 N3 C29 C30 -0.4(9)
C19 N5 C15 C16 -4.1(16)
Ru1 N5 C15 C16 173.5(9)
N5 C15 C16 C17 -3(2)
C20 N6 C24 C23 0.2(13)
Ru1 N6 C24 C23 171.7(7)
C22 C23 C24 N6 -0.8(16)
C24 N6 C20 C21 1.3(15)
Ru1 N6 C20 C21 -170.9(10)
C24 N6 C20 C19 -179.0(9)
Ru1 N6 C20 C19 8.8(10)
C15 N5 C19 C18 3.5(15)
Ru1 N5 C19 C18 -174.5(10)
C15 N5 C19 C20 178.0(9)
Ru1 N5 C19 C20 0.0(11)
C17 C18 C19 N5 3(2)
C17 C18 C19 C20 -171.2(13)
C21 C20 C19 N5 173.9(11)
N6 C20 C19 N5 -5.8(13)
C21 C20 C19 C18 -12(2)
N6 C20 C19 C18 168.2(11)
C31 C32 C33 C34 6(2)
N4 C34 C33 C32 2(2)
C24 C23 C22 C21 0(2)
C32 C31 C30 N4 -2.3(18)
C32 C31 C30 C29 -178.4(11)
C34 N4 C30 C31 9.3(15)
Ru1 N4 C30 C31 -175.5(9)
C34 N4 C30 C29 -174.4(9)
Ru1 N4 C30 C29 0.7(10)
N3 C29 C30 C31 176.0(10)
C28 C29 C30 C31 -5.4(16)
N3 C29 C30 N4 -0.2(12)
C28 C29 C30 N4 178.4(9)
C28 C27 C26 C25 -1.0(19)
C29 N3 C25 C26 -0.1(14)
Ru1 N3 C25 C26 177.9(8)
C27 C26 C25 N3 0.9(17)
C26 C27 C28 C29 0.2(19)
N3 C29 C28 C27 0.8(16)
C30 C29 C28 C27 -177.6(10)
C23 C22 C21 C20 1(2)
N6 C20 C21 C22 -2(2)
C19 C20 C21 C22 178.3(12)
C15 C16 C17 C18 9(3)
C19 C18 C17 C16 -9(3)

loop_
_platon_squeeze_void_nr
_platon_squeeze_void_average_x
_platon_squeeze_void_average_y
_platon_squeeze_void_average_z
_platon_squeeze_void_volume
_platon_squeeze_void_count_electrons
_platon_squeeze_void_content
1 0.500 -0.074 0.727 1363 404 ' '
